data_4314358
loop_
_publ_author_name
'Dana J. Eisler'
'Richard J. Puddephatt'

_publ_section_title
;
 Structures and Conformational Dynamics of Gold(I) Halide Complexes of
 Resorcinarene Tetraphosphinite Ligands
;
_journal_name_full 'Inorganic Chemistry'
_journal_page_first 6352
_journal_page_last 6365
_journal_paper_doi 10.1021/ic034430c
_journal_volume 42
_journal_year 2003
_chemical_formula_sum 'C143 H147 Au4 Cl3 I4 O12 P4'
_chemical_formula_weight 3583.30
_chemical_name_systematic
; 
 ? 
;
_space_group_IT_number 15
_symmetry_cell_setting monoclinic
_symmetry_space_group_name_Hall '-C 2yc'
_symmetry_space_group_name_H-M 'C 1 2/c 1'
_atom_sites_solution_hydrogens geom
_atom_sites_solution_primary Patterson
_atom_sites_solution_secondary difmap
_audit_creation_method SHELXL-97
_cell_angle_alpha 90.00
_cell_angle_beta 116.3990(10)
_cell_angle_gamma 90.00
_cell_formula_units_Z 4
_cell_length_a 30.2786(2)
_cell_length_b 16.41130(10)
_cell_length_c 31.8044(3)
_cell_measurement_temperature 200(2)
_cell_volume 14155.9(2)
_computing_cell_refinement 'Nonius DENZO'
_computing_data_collection 'Nonius COLLECT'
_computing_data_reduction 'Nonius DENZO'
_computing_molecular_graphics 'Bruker SHELXTL'
_computing_publication_material 'Bruker SHELXTL'
_computing_structure_refinement 'SHELXL-97 (Sheldrick, 1997)'
_computing_structure_solution 'SHELXS-97 (Sheldrick, 1990)'
_diffrn_ambient_temperature 200(2)
_diffrn_measured_fraction_theta_full 0.989
_diffrn_measured_fraction_theta_max 0.989
_diffrn_measurement_device_type 'Nonius Kappa CCD'
_diffrn_measurement_method 'phi\omega scans'
_diffrn_radiation_monochromator graphite
_diffrn_radiation_source 'fine-focus sealed tube'
_diffrn_radiation_type MoK\a
_diffrn_radiation_wavelength 0.71073
_diffrn_reflns_av_R_equivalents 0.059
_diffrn_reflns_av_sigmaI/netI 0.0368
_diffrn_reflns_limit_h_max 39
_diffrn_reflns_limit_h_min -39
_diffrn_reflns_limit_k_max 21
_diffrn_reflns_limit_k_min -20
_diffrn_reflns_limit_l_max 41
_diffrn_reflns_limit_l_min -41
_diffrn_reflns_number 97222
_diffrn_reflns_theta_full 27.49
_diffrn_reflns_theta_max 27.49
_diffrn_reflns_theta_min 2.57
_exptl_absorpt_coefficient_mu 5.163
_exptl_absorpt_correction_T_max 0.6005
_exptl_absorpt_correction_T_min 0.2204
_exptl_absorpt_correction_type integration
_exptl_crystal_colour colourless
_exptl_crystal_density_diffrn 1.681
_exptl_crystal_density_method 'not measured'
_exptl_crystal_description prism
_exptl_crystal_F_000 6960
_exptl_crystal_size_max 0.42
_exptl_crystal_size_mid 0.20
_exptl_crystal_size_min 0.11
_refine_diff_density_max 2.972
_refine_diff_density_min -1.714
_refine_diff_density_rms 0.178
_refine_ls_extinction_method none
_refine_ls_goodness_of_fit_ref 1.024
_refine_ls_hydrogen_treatment mixed
_refine_ls_matrix_type full
_refine_ls_number_parameters 691
_refine_ls_number_reflns 16087
_refine_ls_number_restraints 12
_refine_ls_restrained_S_all 1.024
_refine_ls_R_factor_all 0.0901
_refine_ls_R_factor_gt 0.0644
_refine_ls_shift/su_max 0.003
_refine_ls_shift/su_mean 0.000
_refine_ls_structure_factor_coef Fsqd
_refine_ls_weighting_details 'calc w=1/[\s^2^(Fo^2^)+(0.1032P)^2^+189.9069P] where P=(Fo^2^+2Fc^2^)/3'
_refine_ls_weighting_scheme calc
_refine_ls_wR_factor_gt 0.1825
_refine_ls_wR_factor_ref 0.2033
_reflns_number_gt 11685
_reflns_number_total 16087
_reflns_threshold_expression >2sigma(I)
_cod_data_source_file ic034430csi20030423_013503_07.cif
_cod_data_source_block 8c
_cod_depositor_comments
;
The following automatic conversions were performed:

'_symmetry_cell_setting' value 'Monoclinic' changed to 'monoclinic'
according to the built-in table from CIF Core dictionary named
'cif_core.dic' version 2.4.1 from 2010-06-29.

Automatic conversion script
Id: cif_fix_values 1646 2011-03-28 12:23:43Z adriana 
;
_cod_original_cell_volume 14155.91(18)
_cod_database_code 4314358

loop_
_symmetry_equiv_pos_as_xyz
'x, y, z'
'-x, y, -z+1/2'
'x+1/2, y+1/2, z'
'-x+1/2, y+1/2, -z+1/2'
'-x, -y, -z'
'x, -y, z-1/2'
'-x+1/2, -y+1/2, -z'
'x+1/2, -y+1/2, z-1/2'

loop_
_atom_site_label
_atom_site_type_symbol
_atom_site_fract_x
_atom_site_fract_y
_atom_site_fract_z
_atom_site_U_iso_or_equiv
_atom_site_adp_type
_atom_site_occupancy
_atom_site_symmetry_multiplicity
_atom_site_calc_flag
_atom_site_refinement_flags
_atom_site_disorder_assembly
_atom_site_disorder_group
Au1 Au 0.948823(13) 1.77031(2) 0.063532(13) 0.05592(13) Uani 1 1 d . . .
Au2 Au 0.865431(14) 1.82363(2) 0.112762(15) 0.06065(13) Uani 1 1 d . . .
I1 I 0.87929(3) 1.80950(6) -0.01589(3) 0.0785(2) Uani 1 1 d . . .
I2 I 0.90359(3) 1.95933(5) 0.10706(4) 0.0886(3) Uani 1 1 d . . .
P1 P 1.01631(8) 1.73155(14) 0.12717(8) 0.0471(5) Uani 1 1 d . . .
P2 P 0.82920(8) 1.71249(15) 0.12421(8) 0.0478(5) Uani 1 1 d . . .
O1A O 1.01639(19) 1.6389(4) 0.1459(2) 0.0451(13) Uani 1 1 d . . .
O2A O 0.86568(19) 1.6496(4) 0.16426(19) 0.0441(12) Uani 1 1 d . . .
O1B O 1.1035(2) 1.5215(4) 0.13613(18) 0.0482(14) Uani 1 1 d . . .
O2B O 1.1147(4) 1.3879(7) 0.1259(3) 0.112(4) Uani 1 1 d . . .
O3B O 0.7879(2) 1.5246(4) 0.1993(2) 0.0495(14) Uani 1 1 d . . .
O4B O 0.7568(3) 1.4167(7) 0.2197(4) 0.122(5) Uani 1 1 d . . .
C1A C 0.9778(3) 1.6024(5) 0.1521(2) 0.0381(16) Uani 1 1 d . . .
C2A C 0.9801(3) 1.5183(5) 0.1559(2) 0.0355(15) Uani 1 1 d . . .
C3A C 0.9432(3) 1.4810(5) 0.1634(2) 0.0388(16) Uani 1 1 d . . .
H3AA H 0.9444 1.4234 0.1671 0.047 Uiso 1 1 calc R . .
C4A C 0.9044(3) 1.5229(5) 0.1658(2) 0.0349(15) Uani 1 1 d . . .
C5A C 0.9036(3) 1.6064(5) 0.1602(2) 0.0380(16) Uani 1 1 d . . .
C6A C 0.9407(3) 1.6477(5) 0.1545(3) 0.0383(15) Uani 1 1 d . . .
H6AA H 0.9404 1.7054 0.1524 0.046 Uiso 1 1 calc R . .
C7A C 1.0205(3) 1.4719(5) 0.1502(2) 0.0383(16) Uani 1 1 d . . .
H7AA H 1.0218 1.4953 0.1218 0.046 Uiso 1 1 calc R . .
C8A C 1.0116(3) 1.3809(5) 0.1408(3) 0.0452(18) Uani 1 1 d . . .
H8AA H 1.0427 1.3546 0.1449 0.054 Uiso 1 1 calc R . .
H8AB H 1.0021 1.3570 0.1642 0.054 Uiso 1 1 calc R . .
C9A C 0.9715(4) 1.3621(7) 0.0917(3) 0.068(3) Uani 1 1 d . . .
H9AA H 0.9394 1.3782 0.0904 0.082 Uiso 1 1 calc R . .
H9AX H 0.9771 1.3970 0.0692 0.082 Uiso 1 1 calc R . .
C1A1 C 0.9672(3) 1.2751(4) 0.0751(3) 0.065(3) Uani 1 1 d G . .
C1A2 C 1.0053(2) 1.2374(5) 0.0693(3) 0.070(3) Uani 1 1 d G . .
H1AA H 1.0344 1.2670 0.0751 0.084 Uiso 1 1 calc R . .
C1A3 C 1.0008(3) 1.1565(5) 0.0552(3) 0.079(3) Uani 1 1 d G . .
H1AB H 1.0268 1.1307 0.0512 0.094 Uiso 1 1 calc R . .
C1A4 C 0.9582(4) 1.1132(4) 0.0467(3) 0.105(5) Uani 1 1 d G . .
H1AC H 0.9551 1.0579 0.0371 0.126 Uiso 1 1 calc R . .
C1A5 C 0.9201(3) 1.1509(5) 0.0525(4) 0.111(5) Uani 1 1 d G . .
H1AD H 0.8910 1.1213 0.0467 0.134 Uiso 1 1 calc R . .
C1A6 C 0.9246(3) 1.2318(5) 0.0667(3) 0.086(4) Uani 1 1 d G . .
H1AE H 0.8986 1.2576 0.0706 0.103 Uiso 1 1 calc R . .
C2A1 C 1.0337(2) 1.7952(4) 0.17773(19) 0.053(2) Uani 1 1 d G . .
C2A2 C 1.0476(3) 1.7646(3) 0.2226(2) 0.066(3) Uani 1 1 d G . .
H2AA H 1.0475 1.7075 0.2274 0.079 Uiso 1 1 calc R . .
C2A3 C 1.0618(3) 1.8177(5) 0.26048(17) 0.077(3) Uani 1 1 d G . .
H2AB H 1.0713 1.7968 0.2912 0.093 Uiso 1 1 calc R . .
C2A4 C 1.0619(3) 1.9012(5) 0.2534(2) 0.082(3) Uani 1 1 d G . .
H2AC H 1.0715 1.9375 0.2793 0.099 Uiso 1 1 calc R . .
C2A5 C 1.0479(3) 1.9318(3) 0.2085(3) 0.092(4) Uani 1 1 d G . .
H2AD H 1.0480 1.9889 0.2037 0.111 Uiso 1 1 calc R . .
C2A6 C 1.0338(3) 1.8787(4) 0.1707(2) 0.077(3) Uani 1 1 d G . .
H2AE H 1.0242 1.8996 0.1400 0.092 Uiso 1 1 calc R . .
C3A1 C 1.07011(19) 1.7245(4) 0.1171(2) 0.055(2) Uani 1 1 d G . .
C3A2 C 1.0654(2) 1.7275(5) 0.0716(2) 0.070(3) Uani 1 1 d G . .
H3AB H 1.0337 1.7323 0.0457 0.084 Uiso 1 1 calc R . .
C3A3 C 1.1071(3) 1.7233(5) 0.0640(3) 0.090(4) Uani 1 1 d G . .
H3AC H 1.1039 1.7253 0.0329 0.108 Uiso 1 1 calc R . .
C3A4 C 1.1535(3) 1.7163(5) 0.1018(4) 0.096(5) Uani 1 1 d G . .
H3AD H 1.1821 1.7135 0.0966 0.115 Uiso 1 1 calc R . .
C3A5 C 1.15823(19) 1.7133(5) 0.1473(3) 0.081(3) Uani 1 1 d G . .
H3AE H 1.1899 1.7085 0.1731 0.097 Uiso 1 1 calc R . .
C3A6 C 1.1165(2) 1.7175(5) 0.1549(2) 0.070(3) Uani 1 1 d G . .
H3AF H 1.1197 1.7155 0.1860 0.084 Uiso 1 1 calc R . .
C4A1 C 0.7887(2) 1.7356(5) 0.1505(2) 0.061(2) Uani 1 1 d G . .
C4A2 C 0.8090(2) 1.7526(7) 0.1983(2) 0.105(6) Uani 1 1 d G . .
H4AA H 0.8433 1.7453 0.2174 0.126 Uiso 1 1 calc R . .
C4A3 C 0.7791(3) 1.7803(9) 0.2181(2) 0.160(11) Uani 1 1 d G . .
H4AB H 0.7930 1.7919 0.2507 0.192 Uiso 1 1 calc R . .
C4A4 C 0.7289(3) 1.7911(8) 0.1902(3) 0.120(7) Uani 1 1 d G . .
H4AC H 0.7084 1.8101 0.2037 0.143 Uiso 1 1 calc R . .
C4A5 C 0.7085(2) 1.7741(6) 0.1424(3) 0.081(4) Uani 1 1 d G . .
H4AD H 0.6742 1.7815 0.1233 0.097 Uiso 1 1 calc R . .
C4A6 C 0.7384(2) 1.7464(6) 0.12259(19) 0.073(3) Uani 1 1 d G . .
H4AE H 0.7245 1.7348 0.0900 0.087 Uiso 1 1 calc R . .
C5A1 C 0.79355(19) 1.6550(4) 0.07195(16) 0.0457(19) Uani 1 1 d G . .
C5A2 C 0.7981(2) 1.6738(3) 0.0314(2) 0.059(2) Uani 1 1 d G . .
H5AA H 0.8200 1.7158 0.0320 0.071 Uiso 1 1 calc R . .
C5A3 C 0.7707(3) 1.6313(4) -0.00984(16) 0.067(3) Uani 1 1 d G . .
H5AB H 0.7738 1.6442 -0.0375 0.080 Uiso 1 1 calc R . .
C5A4 C 0.7387(2) 1.5699(4) -0.01064(17) 0.070(3) Uani 1 1 d G . .
H5AC H 0.7199 1.5409 -0.0389 0.083 Uiso 1 1 calc R . .
C5A5 C 0.7341(2) 1.5511(4) 0.0299(2) 0.066(3) Uani 1 1 d G . .
H5AD H 0.7122 1.5092 0.0293 0.079 Uiso 1 1 calc R . .
C5A6 C 0.7616(2) 1.5936(4) 0.07116(16) 0.058(2) Uani 1 1 d G . .
H5AE H 0.7584 1.5808 0.0988 0.070 Uiso 1 1 calc R . .
C1B C 1.1116(3) 1.5080(5) 0.1824(3) 0.0421(17) Uani 1 1 d . . .
C2B C 1.0714(3) 1.4878(5) 0.1911(2) 0.0407(17) Uani 1 1 d . . .
C3B C 1.0805(3) 1.4811(5) 0.2376(2) 0.0382(16) Uani 1 1 d . . .
H3BA H 1.0537 1.4680 0.2444 0.046 Uiso 1 1 calc R . .
C4B C 0.8732(3) 1.4927(5) 0.2251(2) 0.0400(16) Uani 1 1 d . . .
C5B C 0.8350(3) 1.5100(6) 0.2363(3) 0.0451(18) Uani 1 1 d . . .
C6B C 1.1574(3) 1.5191(6) 0.2180(3) 0.052(2) Uani 1 1 d . . .
H6BA H 1.1841 1.5330 0.2113 0.063 Uiso 1 1 calc R . .
C7B C 0.8636(3) 1.4833(5) 0.1740(2) 0.0405(17) Uani 1 1 d . . .
H7BA H 0.8327 1.5143 0.1546 0.049 Uiso 1 1 calc R . .
C8B C 0.8528(4) 1.3935(6) 0.1593(3) 0.052(2) Uani 1 1 d . . .
H8BA H 0.8289 1.3717 0.1699 0.062 Uiso 1 1 calc R . .
H8BB H 0.8836 1.3614 0.1747 0.062 Uiso 1 1 calc R . .
C9B C 0.8315(4) 1.3841(7) 0.1054(3) 0.068(3) Uani 1 1 d . . .
H9BA H 0.8586 1.3879 0.0962 0.081 Uiso 1 1 calc R . .
H9BB H 0.8081 1.4291 0.0900 0.081 Uiso 1 1 calc R . .
C1B1 C 0.8044(3) 1.3014(4) 0.0884(3) 0.076(3) Uani 1 1 d G . .
C1B2 C 0.7547(3) 1.3011(5) 0.0570(3) 0.083(3) Uani 1 1 d G . .
H1BA H 0.7373 1.3511 0.0469 0.099 Uiso 1 1 calc R . .
C1B3 C 0.7303(3) 1.2276(7) 0.0402(3) 0.112(6) Uani 1 1 d G . .
H1BB H 0.6963 1.2274 0.0188 0.134 Uiso 1 1 calc R . .
C1B4 C 0.7557(4) 1.1545(5) 0.0549(4) 0.108(5) Uani 1 1 d G . .
H1BC H 0.7391 1.1042 0.0435 0.130 Uiso 1 1 calc R . .
C1B5 C 0.8055(4) 1.1548(4) 0.0864(4) 0.120(6) Uani 1 1 d G . .
H1BD H 0.8229 1.1048 0.0964 0.143 Uiso 1 1 calc R . .
C1B6 C 0.8299(3) 1.2283(5) 0.1031(3) 0.087(4) Uani 1 1 d G . .
H1BE H 0.8639 1.2285 0.1246 0.104 Uiso 1 1 calc R . .
C10B C 1.1089(6) 1.4595(9) 0.1114(4) 0.092(5) Uani 1 1 d . . .
C11B C 1.0971(5) 1.4838(9) 0.0618(4) 0.088(5) Uani 1 1 d . . .
H11A H 1.0786 1.5365 0.0543 0.106 Uiso 1 1 calc R . .
C12B C 1.0658(5) 1.4205(9) 0.0286(4) 0.080(4) Uani 1 1 d . . .
H12A H 1.0349 1.4143 0.0319 0.096 Uiso 1 1 calc R . .
H12B H 1.0833 1.3676 0.0364 0.096 Uiso 1 1 calc R . .
C13B C 1.0536(4) 1.4436(8) -0.0213(4) 0.074(3) Uani 1 1 d . . .
H13A H 1.0344 1.4950 -0.0297 0.089 Uiso 1 1 calc R . .
H13B H 1.0331 1.4005 -0.0429 0.089 Uiso 1 1 calc R . .
C14B C 1.1006(4) 1.4547(7) -0.0268(3) 0.059(2) Uani 1 1 d . . .
H14A H 1.1183 1.4020 -0.0207 0.071 Uiso 1 1 calc R . .
H14B H 1.0920 1.4709 -0.0595 0.071 Uiso 1 1 calc R . .
C15B C 1.1342(4) 1.5182(8) 0.0063(3) 0.065(3) Uani 1 1 d . . .
H15A H 1.1181 1.5723 -0.0018 0.079 Uiso 1 1 calc R . .
H15B H 1.1652 1.5210 0.0032 0.079 Uiso 1 1 calc R . .
C16B C 1.1455(5) 1.4956(8) 0.0574(3) 0.080(4) Uani 1 1 d . . .
H16A H 1.1650 1.4447 0.0666 0.096 Uiso 1 1 calc R . .
H16B H 1.1652 1.5394 0.0789 0.096 Uiso 1 1 calc R . .
C17B C 0.7508(3) 1.4728(7) 0.1940(4) 0.063(3) Uani 1 1 d . . .
C18B C 0.7028(3) 1.4981(7) 0.1537(3) 0.060(2) Uani 1 1 d . . .
H18A H 0.7070 1.5527 0.1421 0.072 Uiso 1 1 calc R . .
C19B C 0.6917(4) 1.4352(8) 0.1152(4) 0.072(3) Uani 1 1 d . . .
H19A H 0.6909 1.3801 0.1275 0.087 Uiso 1 1 calc R . .
H19B H 0.7180 1.4362 0.1048 0.087 Uiso 1 1 calc R . .
C20B C 0.6416(4) 1.4538(8) 0.0732(4) 0.082(3) Uani 1 1 d . . .
H20A H 0.6441 1.5054 0.0583 0.098 Uiso 1 1 calc R . .
H20B H 0.6335 1.4098 0.0496 0.098 Uiso 1 1 calc R . .
C21B C 0.6017(4) 1.4607(10) 0.0878(5) 0.096(5) Uani 1 1 d . . .
H21A H 0.5706 1.4751 0.0601 0.115 Uiso 1 1 calc R . .
H21B H 0.5968 1.4071 0.0994 0.115 Uiso 1 1 calc R . .
C22B C 0.6120(4) 1.5225(10) 0.1249(5) 0.088(4) Uani 1 1 d . . .
H22A H 0.5852 1.5227 0.1346 0.106 Uiso 1 1 calc R . .
H22B H 0.6137 1.5773 0.1126 0.106 Uiso 1 1 calc R . .
C23B C 0.6615(4) 1.5023(11) 0.1673(4) 0.089(4) Uani 1 1 d . . .
H23A H 0.6689 1.5446 0.1917 0.106 Uiso 1 1 calc R . .
H23B H 0.6586 1.4494 0.1809 0.106 Uiso 1 1 calc R . .
C100 C 1.0207(10) 2.1864(11) 0.2457(7) 0.21(3) Uiso 0.50 1 d PD . .
H10X H 1.0506 2.1865 0.2400 0.256 Uiso 0.50 1 calc PR . .
Cl10 Cl 0.9704(6) 2.1351(7) 0.2024(4) 0.420(13) Uani 1 1 d D . .
Cl11 Cl 1.0000 2.2842(4) 0.2500 0.165(4) Uani 1 2 d SD . .
C200 C 1.2809(8) 1.4612(13) 0.1390(7) 0.069(5) Uiso 0.50 1 d PD . .
H20C H 1.2914 1.4044 0.1405 0.104 Uiso 0.50 1 calc PR . .
H20D H 1.3020 1.4963 0.1307 0.104 Uiso 0.50 1 calc PR . .
H20E H 1.2466 1.4666 0.1153 0.104 Uiso 0.50 1 calc PR . .
C201 C 1.2850(16) 1.4862(15) 0.1856(10) 0.19(2) Uiso 0.50 1 d PD . .
H20F H 1.3193 1.4770 0.2095 0.223 Uiso 0.50 1 calc PR . .
H20G H 1.2634 1.4505 0.1935 0.223 Uiso 0.50 1 calc PR . .
C202 C 1.2711(8) 1.5758(13) 0.1887(8) 0.082(7) Uiso 0.50 1 d PD . .
H20H H 1.2550 1.5807 0.2097 0.098 Uiso 0.50 1 calc PR . .
H20I H 1.2482 1.5964 0.1572 0.098 Uiso 0.50 1 calc PR . .
C203 C 1.3206(11) 1.6249(17) 0.2089(15) 0.145(14) Uiso 0.50 1 d PD . .
H20J H 1.3457 1.5961 0.2365 0.174 Uiso 0.50 1 calc PR . .
H20K H 1.3329 1.6285 0.1848 0.174 Uiso 0.50 1 calc PR . .
C204 C 1.3131(11) 1.7094(17) 0.2230(15) 0.148(15) Uiso 0.50 1 d PD . .
H20L H 1.2921 1.7061 0.2395 0.177 Uiso 0.50 1 calc PR . .
H20M H 1.2953 1.7426 0.1943 0.177 Uiso 0.50 1 calc PR . .
C205 C 1.3621(10) 1.7531(17) 0.2553(11) 0.106(9) Uiso 0.50 1 d PD . .
H20N H 1.3548 1.8048 0.2663 0.159 Uiso 0.50 1 calc PR . .
H20O H 1.3810 1.7639 0.2376 0.159 Uiso 0.50 1 calc PR . .
H20P H 1.3815 1.7183 0.2823 0.159 Uiso 0.50 1 calc PR . .

loop_
_atom_site_aniso_label
_atom_site_aniso_U_11
_atom_site_aniso_U_22
_atom_site_aniso_U_33
_atom_site_aniso_U_23
_atom_site_aniso_U_13
_atom_site_aniso_U_12
Au1 0.0533(2) 0.0524(2) 0.0576(2) 0.01960(16) 0.02053(16) 0.00839(15)
Au2 0.0548(2) 0.0481(2) 0.0716(3) 0.01310(17) 0.02142(18) 0.00743(16)
I1 0.0656(4) 0.0961(6) 0.0653(4) 0.0361(4) 0.0215(3) 0.0236(4)
I2 0.0840(5) 0.0560(5) 0.1190(7) 0.0173(4) 0.0391(5) -0.0031(4)
P1 0.0418(10) 0.0432(12) 0.0570(12) 0.0144(9) 0.0226(9) 0.0040(9)
P2 0.0415(10) 0.0502(13) 0.0499(11) 0.0052(9) 0.0186(9) 0.0096(9)
O1A 0.037(3) 0.042(3) 0.057(3) 0.015(3) 0.022(2) 0.007(2)
O2A 0.040(3) 0.048(3) 0.045(3) 0.005(2) 0.019(2) 0.008(2)
O1B 0.049(3) 0.061(4) 0.038(3) 0.007(3) 0.022(2) 0.011(3)
O2B 0.172(10) 0.106(8) 0.077(5) 0.019(5) 0.071(6) 0.074(7)
O3B 0.040(3) 0.055(4) 0.048(3) 0.003(3) 0.015(2) -0.009(3)
O4B 0.060(5) 0.126(9) 0.119(7) 0.074(7) -0.015(5) -0.035(5)
C1A 0.040(4) 0.038(4) 0.033(3) 0.010(3) 0.013(3) 0.002(3)
C2A 0.037(3) 0.039(4) 0.024(3) 0.000(3) 0.008(3) 0.007(3)
C3A 0.048(4) 0.034(4) 0.030(3) 0.005(3) 0.014(3) 0.000(3)
C4A 0.039(3) 0.038(4) 0.023(3) -0.001(3) 0.010(3) -0.003(3)
C5A 0.031(3) 0.047(4) 0.031(3) -0.001(3) 0.008(3) 0.004(3)
C6A 0.039(4) 0.027(4) 0.050(4) 0.005(3) 0.021(3) 0.002(3)
C7A 0.043(4) 0.044(4) 0.027(3) 0.001(3) 0.014(3) 0.005(3)
C8A 0.057(5) 0.037(4) 0.039(4) 0.001(3) 0.020(3) 0.012(4)
C9A 0.080(7) 0.064(7) 0.048(5) -0.003(4) 0.018(5) 0.010(5)
C1A1 0.087(7) 0.055(6) 0.058(5) -0.007(4) 0.038(5) 0.000(5)
C1A2 0.073(7) 0.064(7) 0.068(6) 0.005(5) 0.026(5) 0.004(5)
C1A3 0.080(8) 0.069(8) 0.078(7) -0.007(6) 0.027(6) 0.018(6)
C1A4 0.171(16) 0.053(8) 0.109(11) -0.018(7) 0.079(11) -0.019(9)
C1A5 0.151(15) 0.077(10) 0.141(14) -0.022(9) 0.096(13) -0.034(10)
C1A6 0.103(10) 0.074(9) 0.091(9) -0.011(7) 0.054(8) -0.005(7)
C2A1 0.043(4) 0.048(5) 0.064(5) 0.008(4) 0.020(4) 0.002(4)
C2A2 0.061(6) 0.063(6) 0.059(6) 0.009(5) 0.013(5) -0.011(5)
C2A3 0.073(7) 0.087(9) 0.059(6) 0.000(6) 0.018(5) -0.015(6)
C2A4 0.084(8) 0.078(9) 0.078(8) -0.016(6) 0.029(6) -0.006(7)
C2A5 0.115(11) 0.062(8) 0.101(10) -0.012(7) 0.049(9) -0.004(7)
C2A6 0.089(8) 0.051(6) 0.089(8) 0.017(6) 0.037(6) 0.006(6)
C3A1 0.062(5) 0.042(5) 0.075(6) 0.009(4) 0.043(5) 0.000(4)
C3A2 0.075(7) 0.051(6) 0.096(8) 0.007(5) 0.050(6) 0.001(5)
C3A3 0.132(12) 0.071(9) 0.111(10) -0.006(7) 0.093(10) -0.015(8)
C3A4 0.081(9) 0.053(7) 0.179(16) 0.000(8) 0.079(10) -0.011(6)
C3A5 0.059(6) 0.079(9) 0.118(10) 0.002(7) 0.050(7) 0.000(6)
C3A6 0.055(6) 0.075(8) 0.087(7) 0.016(6) 0.037(5) 0.002(5)
C4A1 0.051(5) 0.069(7) 0.060(5) -0.008(5) 0.022(4) 0.009(5)
C4A2 0.060(6) 0.192(17) 0.063(7) -0.041(9) 0.028(5) 0.010(8)
C4A3 0.090(10) 0.31(3) 0.068(8) -0.052(13) 0.026(8) 0.062(15)
C4A4 0.089(10) 0.183(19) 0.094(10) -0.018(11) 0.047(8) 0.052(11)
C4A5 0.060(6) 0.098(10) 0.086(8) -0.010(7) 0.034(6) 0.017(6)
C4A6 0.055(6) 0.091(9) 0.074(7) 0.000(6) 0.029(5) 0.017(5)
C5A1 0.038(4) 0.053(5) 0.045(4) 0.007(4) 0.018(3) 0.015(4)
C5A2 0.066(6) 0.054(6) 0.066(6) 0.006(4) 0.038(5) 0.013(5)
C5A3 0.083(7) 0.068(7) 0.054(5) -0.002(5) 0.035(5) 0.027(6)
C5A4 0.062(6) 0.077(8) 0.056(6) -0.007(5) 0.014(5) 0.020(5)
C5A5 0.056(5) 0.072(7) 0.059(6) 0.001(5) 0.015(4) -0.001(5)
C5A6 0.047(5) 0.079(7) 0.045(4) -0.001(4) 0.017(4) 0.003(5)
C1B 0.045(4) 0.051(5) 0.033(3) 0.007(3) 0.021(3) 0.014(3)
C2B 0.045(4) 0.044(4) 0.031(3) 0.006(3) 0.016(3) 0.018(3)
C3B 0.040(4) 0.043(4) 0.032(3) 0.007(3) 0.016(3) 0.010(3)
C4B 0.047(4) 0.036(4) 0.034(3) -0.003(3) 0.014(3) -0.013(3)
C5B 0.041(4) 0.048(5) 0.044(4) 0.000(3) 0.018(3) -0.004(3)
C6B 0.046(4) 0.065(6) 0.053(5) 0.003(4) 0.028(4) 0.007(4)
C7B 0.038(4) 0.050(5) 0.030(3) -0.004(3) 0.012(3) -0.012(3)
C8B 0.062(5) 0.043(5) 0.050(4) -0.010(4) 0.024(4) -0.015(4)
C9B 0.075(6) 0.062(7) 0.056(5) -0.019(5) 0.019(5) -0.010(5)
C1B1 0.101(9) 0.065(7) 0.056(6) -0.009(5) 0.028(6) 0.003(6)
C1B2 0.081(8) 0.092(9) 0.073(7) -0.020(7) 0.032(6) -0.017(7)
C1B3 0.097(10) 0.146(17) 0.113(11) -0.062(11) 0.066(9) -0.058(11)
C1B4 0.113(12) 0.095(12) 0.139(14) -0.020(10) 0.076(12) -0.016(10)
C1B5 0.129(14) 0.054(8) 0.171(17) -0.001(9) 0.062(13) -0.019(8)
C1B6 0.087(8) 0.073(9) 0.099(9) -0.010(7) 0.040(7) -0.013(7)
C10B 0.139(11) 0.095(10) 0.060(6) 0.031(6) 0.059(7) 0.078(9)
C11B 0.111(9) 0.119(11) 0.053(6) 0.036(7) 0.052(6) 0.075(9)
C12B 0.091(8) 0.101(10) 0.069(7) 0.020(7) 0.055(6) 0.040(7)
C13B 0.070(6) 0.087(9) 0.068(6) 0.006(6) 0.032(5) 0.013(6)
C14B 0.069(6) 0.069(7) 0.041(4) 0.006(4) 0.025(4) 0.020(5)
C15B 0.061(6) 0.079(8) 0.052(5) 0.004(5) 0.021(4) 0.014(5)
C16B 0.091(8) 0.090(9) 0.044(5) -0.004(5) 0.018(5) 0.033(7)
C17B 0.049(5) 0.068(7) 0.063(6) 0.012(5) 0.016(4) -0.014(5)
C18B 0.046(5) 0.067(7) 0.058(5) 0.009(5) 0.014(4) -0.008(4)
C19B 0.061(6) 0.068(7) 0.079(7) 0.013(6) 0.023(5) 0.005(5)
C20B 0.074(7) 0.065(7) 0.077(7) 0.003(6) 0.007(6) 0.004(6)
C21B 0.054(6) 0.104(11) 0.092(9) 0.019(8) -0.003(6) -0.020(7)
C22B 0.047(5) 0.124(12) 0.086(8) 0.018(8) 0.022(5) 0.016(6)
C23B 0.066(7) 0.124(12) 0.070(7) 0.012(7) 0.025(6) 0.013(7)
Cl10 0.415(18) 0.219(10) 0.298(12) -0.161(10) -0.137(12) 0.126(11)
Cl11 0.341(13) 0.077(4) 0.132(5) 0.000 0.156(7) 0.000

loop_
_atom_type_symbol
_atom_type_description
_atom_type_scat_dispersion_real
_atom_type_scat_dispersion_imag
_atom_type_scat_source
C C 0.0033 0.0016 'International Tables Vol C Tables 4.2.6.8 and 6.1.1.4'
H H 0.0000 0.0000 'International Tables Vol C Tables 4.2.6.8 and 6.1.1.4'
O O 0.0106 0.0060 'International Tables Vol C Tables 4.2.6.8 and 6.1.1.4'
P P 0.1023 0.0942 'International Tables Vol C Tables 4.2.6.8 and 6.1.1.4'
I I -0.4742 1.8119 'International Tables Vol C Tables 4.2.6.8 and 6.1.1.4'
Au Au -2.0133 8.8022 'International Tables Vol C Tables 4.2.6.8 and 6.1.1.4'
Cl Cl 0.1484 0.1585 'International Tables Vol C Tables 4.2.6.8 and 6.1.1.4'

loop_
_geom_angle_atom_site_label_1
_geom_angle_atom_site_label_2
_geom_angle_atom_site_label_3
_geom_angle
_geom_angle_site_symmetry_1
_geom_angle_site_symmetry_3
_geom_angle_publ_flag
P1 Au1 I1 171.33(7) . . ?
P2 Au2 I2 172.72(7) . . ?
O1A P1 C2A1 105.3(3) . . ?
O1A P1 C3A1 98.7(3) . . ?
C2A1 P1 C3A1 105.7(3) . . ?
O1A P1 Au1 116.6(2) . . ?
C2A1 P1 Au1 115.6(2) . . ?
C3A1 P1 Au1 113.1(2) . . ?
O2A P2 C5A1 108.1(3) . . ?
O2A P2 C4A1 97.8(3) . . ?
C5A1 P2 C4A1 106.7(3) . . ?
O2A P2 Au2 115.6(2) . . ?
C5A1 P2 Au2 114.4(2) . . ?
C4A1 P2 Au2 112.7(3) . . ?
C1A O1A P1 125.7(5) . . ?
C5A O2A P2 123.1(5) . . ?
C10B O1B C1B 119.1(7) . . ?
C17B O3B C5B 118.1(7) . . ?
C6A C1A C2A 122.8(7) . . ?
C6A C1A O1A 122.0(7) . . ?
C2A C1A O1A 115.2(7) . . ?
C1A C2A C3A 116.3(7) . . ?
C1A C2A C7A 120.1(7) . . ?
C3A C2A C7A 123.5(7) . . ?
C2A C3A C4A 123.8(7) . . ?
C5A C4A C3A 116.7(7) . . ?
C5A C4A C7B 118.7(7) . . ?
C3A C4A C7B 124.6(7) . . ?
C4A C5A C6A 122.1(7) . . ?
C4A C5A O2A 117.2(7) . . ?
C6A C5A O2A 120.4(7) . . ?
C1A C6A C5A 118.1(7) . . ?
C2A C7A C8A 115.7(7) . . ?
C2A C7A C2B 111.8(6) . . ?
C8A C7A C2B 110.9(6) . . ?
C9A C8A C7A 113.0(7) . . ?
C1A1 C9A C8A 117.2(8) . . ?
C1A2 C1A1 C1A6 120.0 . . ?
C1A2 C1A1 C9A 121.4(7) . . ?
C1A6 C1A1 C9A 118.6(7) . . ?
C1A3 C1A2 C1A1 120.0 . . ?
C1A2 C1A3 C1A4 120.0 . . ?
C1A5 C1A4 C1A3 120.0 . . ?
C1A4 C1A5 C1A6 120.0 . . ?
C1A5 C1A6 C1A1 120.0 . . ?
C2A2 C2A1 C2A6 120.0 . . ?
C2A2 C2A1 P1 123.1(4) . . ?
C2A6 C2A1 P1 116.8(4) . . ?
C2A1 C2A2 C2A3 120.0 . . ?
C2A4 C2A3 C2A2 120.0 . . ?
C2A3 C2A4 C2A5 120.0 . . ?
C2A6 C2A5 C2A4 120.0 . . ?
C2A5 C2A6 C2A1 120.0 . . ?
C3A2 C3A1 C3A6 120.0 . . ?
C3A2 C3A1 P1 120.1(4) . . ?
C3A6 C3A1 P1 119.9(4) . . ?
C3A1 C3A2 C3A3 120.0 . . ?
C3A4 C3A3 C3A2 120.0 . . ?
C3A3 C3A4 C3A5 120.0 . . ?
C3A6 C3A5 C3A4 120.0 . . ?
C3A5 C3A6 C3A1 120.0 . . ?
C4A2 C4A1 C4A6 120.0 . . ?
C4A2 C4A1 P2 119.1(4) . . ?
C4A6 C4A1 P2 120.4(4) . . ?
C4A3 C4A2 C4A1 120.0 . . ?
C4A2 C4A3 C4A4 120.0 . . ?
C4A3 C4A4 C4A5 120.0 . . ?
C4A6 C4A5 C4A4 120.0 . . ?
C4A5 C4A6 C4A1 120.0 . . ?
C5A2 C5A1 C5A6 120.0 . . ?
C5A2 C5A1 P2 118.3(3) . . ?
C5A6 C5A1 P2 121.7(3) . . ?
C5A3 C5A2 C5A1 120.0 . . ?
C5A4 C5A3 C5A2 120.0 . . ?
C5A3 C5A4 C5A5 120.0 . . ?
C5A4 C5A5 C5A6 120.0 . . ?
C5A5 C5A6 C5A1 120.0 . . ?
C6B C1B O1B 119.4(7) . . ?
C6B C1B C2B 121.5(7) . . ?
O1B C1B C2B 119.0(7) . . ?
C3B C2B C1B 116.8(7) . . ?
C3B C2B C7A 122.8(7) . . ?
C1B C2B C7A 120.4(6) . . ?
C2B C3B C4B 123.3(7) . 2_755 ?
C5B C4B C3B 116.7(7) . 2_755 ?
C5B C4B C7B 120.7(7) . . ?
C3B C4B C7B 122.5(7) 2_755 . ?
C6B C5B C4B 121.9(7) 2_755 . ?
C6B C5B O3B 119.9(7) 2_755 . ?
C4B C5B O3B 118.0(7) . . ?
C1B C6B C5B 119.7(8) . 2_755 ?
C4A C7B C4B 110.8(6) . . ?
C4A C7B C8B 116.1(7) . . ?
C4B C7B C8B 109.5(7) . . ?
C7B C8B C9B 111.1(8) . . ?
C8B C9B C1B1 111.7(9) . . ?
C1B2 C1B1 C1B6 120.0 . . ?
C1B2 C1B1 C9B 119.3(7) . . ?
C1B6 C1B1 C9B 120.7(7) . . ?
C1B1 C1B2 C1B3 120.0 . . ?
C1B4 C1B3 C1B2 120.0 . . ?
C1B3 C1B4 C1B5 120.0 . . ?
C1B6 C1B5 C1B4 120.0 . . ?
C1B5 C1B6 C1B1 120.0 . . ?
O2B C10B O1B 122.2(9) . . ?
O2B C10B C11B 124.4(12) . . ?
O1B C10B C11B 112.3(10) . . ?
C12B C11B C10B 109.7(13) . . ?
C12B C11B C16B 110.9(9) . . ?
C10B C11B C16B 109.5(10) . . ?
C11B C12B C13B 110.6(11) . . ?
C12B C13B C14B 110.3(9) . . ?
C15B C14B C13B 112.2(9) . . ?
C14B C15B C16B 109.4(10) . . ?
C11B C16B C15B 110.4(9) . . ?
O4B C17B O3B 122.2(9) . . ?
O4B C17B C18B 126.2(9) . . ?
O3B C17B C18B 111.5(8) . . ?
C23B C18B C17B 112.5(9) . . ?
C23B C18B C19B 110.6(10) . . ?
C17B C18B C19B 106.4(9) . . ?
C18B C19B C20B 110.1(10) . . ?
C21B C20B C19B 111.8(11) . . ?
C22B C21B C20B 112.9(10) . . ?
C21B C22B C23B 109.3(12) . . ?
C18B C23B C22B 111.6(10) . . ?
Cl10 C100 Cl11 106.6(13) . . ?
Cl10 C100 Cl10 103.0(16) . 2_755 ?
Cl11 C100 Cl10 106.0(13) . 2_755 ?
C100 Cl10 C100 46.8(18) . 2_755 ?
C100 Cl11 C100 47.0(19) 2_755 . ?
C200 C201 C202 114.9(19) . . ?
C201 C202 C203 106.2(16) . . ?
C204 C203 C202 110.7(17) . . ?
C203 C204 C205 113.3(18) . . ?

loop_
_geom_bond_atom_site_label_1
_geom_bond_atom_site_label_2
_geom_bond_distance
_geom_bond_site_symmetry_2
_geom_bond_publ_flag
Au1 P1 2.236(2) . ?
Au1 I1 2.5491(7) . ?
Au2 P2 2.240(3) . ?
Au2 I2 2.5522(9) . ?
P1 O1A 1.633(6) . ?
P1 C2A1 1.789(6) . ?
P1 C3A1 1.799(5) . ?
P2 O2A 1.629(6) . ?
P2 C5A1 1.795(5) . ?
P2 C4A1 1.807(5) . ?
O1A C1A 1.401(9) . ?
O2A C5A 1.403(9) . ?
O1B C10B 1.340(13) . ?
O1B C1B 1.399(9) . ?
O2B C10B 1.244(16) . ?
O3B C17B 1.358(11) . ?
O3B C5B 1.408(10) . ?
O4B C17B 1.192(13) . ?
C1A C6A 1.378(11) . ?
C1A C2A 1.385(11) . ?
C2A C3A 1.386(11) . ?
C2A C7A 1.519(10) . ?
C3A C4A 1.393(11) . ?
C4A C5A 1.381(11) . ?
C4A C7B 1.515(10) . ?
C5A C6A 1.391(11) . ?
C7A C8A 1.523(12) . ?
C7A C2B 1.533(10) . ?
C8A C9A 1.522(12) . ?
C9A C1A1 1.508(12) . ?
C1A1 C1A2 1.3900 . ?
C1A1 C1A6 1.3900 . ?
C1A2 C1A3 1.3900 . ?
C1A3 C1A4 1.3900 . ?
C1A4 C1A5 1.3900 . ?
C1A5 C1A6 1.3900 . ?
C2A1 C2A2 1.3900 . ?
C2A1 C2A6 1.3900 . ?
C2A2 C2A3 1.3900 . ?
C2A3 C2A4 1.3900 . ?
C2A4 C2A5 1.3900 . ?
C2A5 C2A6 1.3900 . ?
C3A1 C3A2 1.3900 . ?
C3A1 C3A6 1.3900 . ?
C3A2 C3A3 1.3900 . ?
C3A3 C3A4 1.3900 . ?
C3A4 C3A5 1.3900 . ?
C3A5 C3A6 1.3900 . ?
C4A1 C4A2 1.3900 . ?
C4A1 C4A6 1.3900 . ?
C4A2 C4A3 1.3900 . ?
C4A3 C4A4 1.3900 . ?
C4A4 C4A5 1.3900 . ?
C4A5 C4A6 1.3900 . ?
C5A1 C5A2 1.3900 . ?
C5A1 C5A6 1.3900 . ?
C5A2 C5A3 1.3900 . ?
C5A3 C5A4 1.3900 . ?
C5A4 C5A5 1.3900 . ?
C5A5 C5A6 1.3900 . ?
C1B C6B 1.357(12) . ?
C1B C2B 1.404(11) . ?
C2B C3B 1.382(10) . ?
C3B C4B 1.390(10) 2_755 ?
C4B C5B 1.385(11) . ?
C4B C3B 1.390(10) 2_755 ?
C4B C7B 1.526(10) . ?
C5B C6B 1.375(12) 2_755 ?
C6B C5B 1.375(12) 2_755 ?
C7B C8B 1.537(12) . ?
C8B C9B 1.547(13) . ?
C9B C1B1 1.552(12) . ?
C1B1 C1B2 1.3900 . ?
C1B1 C1B6 1.3900 . ?
C1B2 C1B3 1.3900 . ?
C1B3 C1B4 1.3900 . ?
C1B4 C1B5 1.3900 . ?
C1B5 C1B6 1.3900 . ?
C10B C11B 1.509(14) . ?
C11B C12B 1.48(2) . ?
C11B C16B 1.543(18) . ?
C12B C13B 1.511(15) . ?
C13B C14B 1.521(15) . ?
C14B C15B 1.508(15) . ?
C15B C16B 1.551(14) . ?
C17B C18B 1.506(13) . ?
C18B C23B 1.495(15) . ?
C18B C19B 1.521(16) . ?
C19B C20B 1.540(15) . ?
C20B C21B 1.48(2) . ?
C21B C22B 1.48(2) . ?
C22B C23B 1.541(16) . ?
C100 Cl10 1.749(19) . ?
C100 Cl11 1.751(19) . ?
C100 Cl10 1.764(19) 2_755 ?
Cl10 C100 1.764(19) 2_755 ?
Cl11 C100 1.751(19) 2_755 ?
C200 C201 1.487(19) . ?
C201 C202 1.544(18) . ?
C202 C203 1.567(18) . ?
C203 C204 1.505(19) . ?
C204 C205 1.555(18) . ?
